data_7053199
loop_
_publ_author_name
'Saeed, Sohail'
'Rashid, Naghmana'
'Hussain, Rizwan'
'Malik, Muhammad Azad'
'O'Brien, Paul'
'Wong, Wing-Tak'

_publ_section_title
;
 Semiconducting nanostructured copper sulfide thin films from bidentate
 copper(ii) complexes of N-(dialkylcarbamothioyl)-nitrosubstituted
 benzamides by chemical vapour deposition
;
_journal_issue 10
_journal_name_full 'New Journal of Chemistry'
_journal_page_first 3214
_journal_paper_doi 10.1039/c3nj00668a
_journal_volume 37
_journal_year 2013
_chemical_formula_moiety 'C32 H44 Cu N6 O6 S2'
_chemical_formula_sum 'C32 H44 Cu N6 O6 S2'
_chemical_formula_weight 736.39
_chemical_name_systematic
;
?
;
_space_group_IT_number 2
_symmetry_cell_setting triclinic
_symmetry_Int_Tables_number 2
_symmetry_space_group_name_Hall '-P 1'
_symmetry_space_group_name_H-M 'P -1'
_atom_sites_solution_hydrogens geom
_atom_sites_solution_primary direct
_atom_sites_solution_secondary difmap
_audit_creation_method SHELXL-97
_cell_angle_alpha 85.325(4)
_cell_angle_beta 89.305(4)
_cell_angle_gamma 87.573(4)
_cell_formula_units_Z 2
_cell_length_a 8.585(2)
_cell_length_b 12.347(3)
_cell_length_c 17.326(4)
_cell_measurement_reflns_used 10157
_cell_measurement_temperature 300(2)
_cell_measurement_theta_max 25.03
_cell_measurement_theta_min 2.64
_cell_volume 1828.7(7)
_computing_cell_refinement 'SAINT v7.34A (Bruker AXS Inc, 2006)'
_computing_data_collection 'SMART (Bruker AXS Inc, 1998)'
_computing_data_reduction 'SHELXL-97 (Sheldrick, 2008)'
_computing_molecular_graphics 'MERCURY (Macrae et al., 2008)'
_computing_publication_material 'SHELXL97 (Sheldrick, 2008)'
_computing_structure_refinement 'SHELXL-97 (Sheldrick, 2008)'
_computing_structure_solution 'DIRDIF-99 (Beurskens et al., 1999)'
_diffrn_ambient_temperature 300(2)
_diffrn_measured_fraction_theta_full 0.971
_diffrn_measured_fraction_theta_max 0.971
_diffrn_measurement_device_type 'Bruker SMART 1000 CCD'
_diffrn_measurement_method '\w & \f scans'
_diffrn_radiation_monochromator graphite
_diffrn_radiation_source 'fine-focus sealed tube'
_diffrn_radiation_type MoK\a
_diffrn_radiation_wavelength 0.71073
_diffrn_reflns_av_R_equivalents 0.0211
_diffrn_reflns_av_sigmaI/netI 0.0457
_diffrn_reflns_limit_h_max 10
_diffrn_reflns_limit_h_min -10
_diffrn_reflns_limit_k_max 14
_diffrn_reflns_limit_k_min -9
_diffrn_reflns_limit_l_max 20
_diffrn_reflns_limit_l_min -20
_diffrn_reflns_number 10157
_diffrn_reflns_theta_full 25.03
_diffrn_reflns_theta_max 25.03
_diffrn_reflns_theta_min 2.64
_diffrn_standards_number 0
_exptl_absorpt_coefficient_mu 0.760
_exptl_absorpt_correction_T_max 0.9417
_exptl_absorpt_correction_T_min 0.7024
_exptl_absorpt_correction_type multi-scan
_exptl_absorpt_process_details 'SADABS (Sheldrick, 2004)'
_exptl_crystal_colour dark-brown
_exptl_crystal_density_diffrn 1.337
_exptl_crystal_density_method 'not measured'
_exptl_crystal_description prism
_exptl_crystal_F_000 774
_exptl_crystal_size_max 0.50
_exptl_crystal_size_mid 0.10
_exptl_crystal_size_min 0.08
_refine_diff_density_max 0.411
_refine_diff_density_min -0.374
_refine_diff_density_rms 0.053
_refine_ls_extinction_method none
_refine_ls_goodness_of_fit_ref 1.054
_refine_ls_hydrogen_treatment constr
_refine_ls_matrix_type full
_refine_ls_number_parameters 446
_refine_ls_number_reflns 6286
_refine_ls_number_restraints 6
_refine_ls_restrained_S_all 1.054
_refine_ls_R_factor_all 0.0740
_refine_ls_R_factor_gt 0.0486
_refine_ls_shift/su_max 0.002
_refine_ls_shift/su_mean 0.000
_refine_ls_structure_factor_coef Fsqd
_refine_ls_weighting_details 'calc w=1/[\s^2^(Fo^2^)+(0.0411P)^2^+1.3544P] where P=(Fo^2^+2Fc^2^)/3'
_refine_ls_weighting_scheme calc
_refine_ls_wR_factor_gt 0.1080
_refine_ls_wR_factor_ref 0.1185
_reflns_number_gt 4382
_reflns_number_total 6286
_reflns_threshold_expression I>2\s(I)
_cod_data_source_file c3nj00668a.txt
_cod_data_source_block wt2335w-shelxl
_cod_original_cell_volume 1828.8(8)
_cod_database_code 7053199

loop_
_symmetry_equiv_pos_as_xyz
'x, y, z'
'-x, -y, -z'

loop_
_atom_site_label
_atom_site_type_symbol
_atom_site_fract_x
_atom_site_fract_y
_atom_site_fract_z
_atom_site_U_iso_or_equiv
_atom_site_adp_type
_atom_site_occupancy
_atom_site_symmetry_multiplicity
_atom_site_calc_flag
_atom_site_refinement_flags
_atom_site_disorder_assembly
_atom_site_disorder_group
Cu1 Cu 0.13700(5) 0.46084(3) 0.08466(2) 0.04884(15) Uani 1 1 d . . .
S1 S 0.10537(12) 0.35834(8) -0.01477(6) 0.0573(3) Uani 1 1 d . . .
S2 S -0.02149(12) 0.35095(8) 0.15728(5) 0.0584(3) Uani 1 1 d . . .
O1 O 0.2799(3) 0.55317(19) 0.02773(14) 0.0556(7) Uani 1 1 d . . .
O2 O 0.6444(5) 1.0128(3) -0.1032(2) 0.1072(13) Uani 1 1 d . . .
O3 O 0.7362(4) 0.9347(3) -0.2002(2) 0.0937(11) Uani 1 1 d . . .
O4 O 0.1785(3) 0.5477(2) 0.17061(14) 0.0615(7) Uani 1 1 d . . .
O5 O 0.2564(7) 0.9794(3) 0.3879(2) 0.158(2) Uani 1 1 d . . .
O6 O 0.1703(6) 0.8912(3) 0.4863(2) 0.1350(17) Uani 1 1 d . . .
N1 N 0.3386(3) 0.4768(2) -0.08949(16) 0.0477(7) Uani 1 1 d . . .
N2 N 0.6611(4) 0.9342(3) -0.1404(2) 0.0689(10) Uani 1 1 d . . .
N3 N 0.2607(4) 0.3268(2) -0.14275(17) 0.0533(8) Uani 1 1 d . . .
N4 N 0.0975(4) 0.4442(2) 0.28196(16) 0.0529(8) Uani 1 1 d . . .
N5 N 0.2060(6) 0.8989(3) 0.4194(2) 0.0879(12) Uani 1 1 d . . .
N6 N 0.0210(4) 0.2716(2) 0.30187(17) 0.0566(8) Uani 1 1 d . B .
C1 C 0.3409(4) 0.5504(3) -0.0388(2) 0.0449(8) Uani 1 1 d . . .
C2 C 0.4328(4) 0.6487(3) -0.06438(19) 0.0451(8) Uani 1 1 d . . .
C3 C 0.4321(4) 0.7354(3) -0.0188(2) 0.0554(10) Uani 1 1 d . . .
H3 H 0.3799 0.7307 0.0286 0.066 Uiso 1 1 calc R . .
C4 C 0.5076(5) 0.8290(3) -0.0425(2) 0.0604(10) Uani 1 1 d . . .
H4 H 0.5066 0.8876 -0.0120 0.073 Uiso 1 1 calc R . .
C5 C 0.5846(4) 0.8328(3) -0.1129(2) 0.0520(9) Uani 1 1 d . . .
C6 C 0.5903(5) 0.7477(3) -0.1587(2) 0.0599(10) Uani 1 1 d . . .
H6 H 0.6447 0.7523 -0.2055 0.072 Uiso 1 1 calc R . .
C7 C 0.5136(4) 0.6545(3) -0.1341(2) 0.0547(10) Uani 1 1 d . . .
H7 H 0.5163 0.5957 -0.1644 0.066 Uiso 1 1 calc R . .
C8 C 0.2453(4) 0.3926(3) -0.0842(2) 0.0469(9) Uani 1 1 d . . .
C9 C 0.3776(5) 0.3477(3) -0.2044(2) 0.0728(12) Uani 1 1 d . . .
H9A H 0.4111 0.2797 -0.2250 0.087 Uiso 1 1 calc R . .
H9B H 0.4680 0.3789 -0.1832 0.087 Uiso 1 1 calc R . .
C10 C 0.3066(7) 0.4283(5) -0.2713(3) 0.1013(17) Uani 1 1 d . . .
H10A H 0.2136 0.3976 -0.2902 0.122 Uiso 1 1 calc R . .
H10B H 0.2752 0.4961 -0.2499 0.122 Uiso 1 1 calc R . .
C11 C 0.4100(8) 0.4515(6) -0.3357(4) 0.129(2) Uani 1 1 d . . .
H11A H 0.4472 0.3839 -0.3556 0.155 Uiso 1 1 calc R . .
H11B H 0.4995 0.4879 -0.3183 0.155 Uiso 1 1 calc R . .
C12 C 0.3297(9) 0.5226(5) -0.3996(3) 0.144(3) Uani 1 1 d . . .
H12A H 0.3970 0.5290 -0.4442 0.216 Uiso 1 1 calc R . .
H12B H 0.3064 0.5934 -0.3823 0.216 Uiso 1 1 calc R . .
H12C H 0.2347 0.4905 -0.4129 0.216 Uiso 1 1 calc R . .
C13 C 0.1529(5) 0.2413(3) -0.1538(2) 0.0582(10) Uani 1 1 d . . .
H13A H 0.1441 0.2340 -0.2089 0.070 Uiso 1 1 calc R . .
H13B H 0.0507 0.2639 -0.1349 0.070 Uiso 1 1 calc R . .
C14 C 0.1980(5) 0.1303(3) -0.1138(2) 0.0627(11) Uani 1 1 d . . .
H14A H 0.2938 0.1026 -0.1367 0.075 Uiso 1 1 calc R . .
H14B H 0.2170 0.1376 -0.0595 0.075 Uiso 1 1 calc R . .
C15 C 0.0708(5) 0.0503(3) -0.1212(3) 0.0693(11) Uani 1 1 d . . .
H15A H 0.0531 0.0429 -0.1757 0.083 Uiso 1 1 calc R . .
H15B H -0.0251 0.0792 -0.0993 0.083 Uiso 1 1 calc R . .
C16 C 0.1094(6) -0.0615(4) -0.0811(3) 0.0875(15) Uani 1 1 d . . .
H16A H 0.0203 -0.1057 -0.0824 0.131 Uiso 1 1 calc R . .
H16B H 0.1368 -0.0543 -0.0283 0.131 Uiso 1 1 calc R . .
H16C H 0.1955 -0.0952 -0.1073 0.131 Uiso 1 1 calc R . .
C17 C 0.1460(4) 0.5324(3) 0.2417(2) 0.0482(9) Uani 1 1 d . . .
C18 C 0.1678(4) 0.6266(3) 0.28922(19) 0.0450(8) Uani 1 1 d . . .
C19 C 0.2114(4) 0.7257(3) 0.2533(2) 0.0529(9) Uani 1 1 d . . .
H19 H 0.2310 0.7322 0.2003 0.063 Uiso 1 1 calc R . .
C20 C 0.2257(5) 0.8142(3) 0.2957(2) 0.0613(11) Uani 1 1 d . . .
H20 H 0.2548 0.8804 0.2717 0.074 Uiso 1 1 calc R . .
C21 C 0.1965(5) 0.8033(3) 0.3736(2) 0.0607(10) Uani 1 1 d . . .
C22 C 0.1562(6) 0.7062(3) 0.4112(2) 0.0734(13) Uani 1 1 d . . .
H22 H 0.1391 0.6999 0.4644 0.088 Uiso 1 1 calc R . .
C23 C 0.1419(5) 0.6188(3) 0.3682(2) 0.0681(12) Uani 1 1 d . . .
H23 H 0.1140 0.5526 0.3929 0.082 Uiso 1 1 calc R . .
C24 C 0.0393(4) 0.3581(3) 0.2506(2) 0.0494(9) Uani 1 1 d . . .
C25 C 0.0695(5) 0.2742(3) 0.3827(2) 0.0663(12) Uani 1 1 d . . .
H25A H 0.0123 0.2210 0.4147 0.080 Uiso 1 1 calc R . .
H25B H 0.0417 0.3454 0.3999 0.080 Uiso 1 1 calc R . .
C26 C 0.2400(6) 0.2512(4) 0.3945(2) 0.0788(13) Uani 1 1 d . . .
H26A H 0.2975 0.3100 0.3688 0.095 Uiso 1 1 calc R . .
H26B H 0.2714 0.1847 0.3713 0.095 Uiso 1 1 calc R . .
C27 C 0.2805(8) 0.2393(5) 0.4804(3) 0.115(2) Uani 1 1 d . . .
H27A H 0.2528 0.3072 0.5025 0.137 Uiso 1 1 calc R . .
H27B H 0.2173 0.1836 0.5061 0.137 Uiso 1 1 calc R . .
C28 C 0.4432(9) 0.2111(6) 0.4967(4) 0.153(3) Uani 1 1 d . . .
H28A H 0.4603 0.2097 0.5514 0.230 Uiso 1 1 calc R . .
H28B H 0.5074 0.2643 0.4701 0.230 Uiso 1 1 calc R . .
H28C H 0.4697 0.1407 0.4793 0.230 Uiso 1 1 calc R . .
C29 C -0.0512(5) 0.1721(3) 0.2829(2) 0.0672(12) Uani 1 1 d . . .
H29A H 0.0009 0.1101 0.3112 0.081 Uiso 1 1 calc R A 1
H29B H -0.0373 0.1638 0.2280 0.081 Uiso 1 1 calc R A 1
C30 C -0.2243(6) 0.1730(4) 0.3028(3) 0.0814(14) Uani 0.782(16) 1 d P B 1
H30A H -0.2357 0.1841 0.3574 0.098 Uiso 0.782(16) 1 calc PR B 1
H30B H -0.2740 0.2356 0.2742 0.098 Uiso 0.782(16) 1 calc PR B 1
C31 C -0.3141(11) 0.0744(7) 0.2875(5) 0.083(3) Uani 0.782(16) 1 d P B 1
H31A H -0.4240 0.0891 0.2977 0.099 Uiso 0.782(16) 1 calc PR B 1
H31B H -0.3023 0.0607 0.2334 0.099 Uiso 0.782(16) 1 calc PR B 1
C32 C -0.2593(15) -0.0244(7) 0.3367(5) 0.121(5) Uani 0.782(16) 1 d P B 1
H32A H -0.3195 -0.0850 0.3257 0.181 Uiso 0.782(16) 1 calc PR B 1
H32B H -0.2719 -0.0115 0.3904 0.181 Uiso 0.782(16) 1 calc PR B 1
H32C H -0.1512 -0.0404 0.3258 0.181 Uiso 0.782(16) 1 calc PR B 1
C30' C -0.2243(6) 0.1730(4) 0.3028(3) 0.0814(14) Uani 0.218(16) 1 d P B 2
H30C H -0.2872 0.2120 0.2626 0.098 Uiso 0.218(16) 1 calc PR B 2
H30D H -0.2471 0.2021 0.3522 0.098 Uiso 0.218(16) 1 calc PR B 2
C31' C -0.244(4) 0.038(3) 0.3063(19) 0.079(10) Uani 0.218(16) 1 d PU B 2
H31C H -0.2189 0.0104 0.2566 0.095 Uiso 0.218(16) 1 calc PR B 2
H31D H -0.1777 0.0004 0.3455 0.095 Uiso 0.218(16) 1 calc PR B 2
C32' C -0.415(4) 0.023(3) 0.3266(18) 0.130(15) Uani 0.218(16) 1 d P B 2
H32D H -0.4386 -0.0522 0.3254 0.195 Uiso 0.218(16) 1 calc PR B 2
H32E H -0.4793 0.0664 0.2898 0.195 Uiso 0.218(16) 1 calc PR B 2
H32F H -0.4363 0.0456 0.3776 0.195 Uiso 0.218(16) 1 calc PR B 2

loop_
_atom_site_aniso_label
_atom_site_aniso_U_11
_atom_site_aniso_U_22
_atom_site_aniso_U_33
_atom_site_aniso_U_23
_atom_site_aniso_U_13
_atom_site_aniso_U_12
Cu1 0.0560(3) 0.0459(3) 0.0456(3) -0.00487(19) 0.0076(2) -0.0145(2)
S1 0.0615(6) 0.0526(6) 0.0607(6) -0.0149(5) 0.0132(5) -0.0213(5)
S2 0.0679(7) 0.0570(6) 0.0511(6) 0.0018(4) 0.0017(5) -0.0247(5)
O1 0.0652(17) 0.0548(16) 0.0491(15) -0.0093(12) 0.0126(13) -0.0245(13)
O2 0.136(3) 0.065(2) 0.125(3) -0.020(2) 0.040(2) -0.044(2)
O3 0.116(3) 0.076(2) 0.088(2) 0.0099(17) 0.031(2) -0.0336(19)
O4 0.087(2) 0.0543(16) 0.0459(15) -0.0078(12) 0.0144(13) -0.0288(14)
O5 0.329(7) 0.059(2) 0.091(3) -0.010(2) -0.011(3) -0.055(3)
O6 0.230(5) 0.100(3) 0.084(3) -0.045(2) 0.036(3) -0.050(3)
N1 0.0491(18) 0.0453(18) 0.0487(17) -0.0023(14) 0.0036(14) -0.0070(14)
N2 0.072(2) 0.056(2) 0.078(3) 0.0060(19) 0.005(2) -0.0201(18)
N3 0.058(2) 0.0482(19) 0.0552(19) -0.0120(15) 0.0060(15) -0.0073(15)
N4 0.071(2) 0.0414(18) 0.0468(17) -0.0006(14) 0.0033(15) -0.0119(15)
N5 0.136(4) 0.061(3) 0.070(3) -0.011(2) -0.007(3) -0.018(2)
N6 0.081(2) 0.0415(18) 0.0475(18) -0.0002(14) 0.0035(16) -0.0148(16)
C1 0.040(2) 0.043(2) 0.050(2) 0.0018(17) -0.0017(16) -0.0013(16)
C2 0.043(2) 0.043(2) 0.049(2) 0.0009(16) 0.0015(16) -0.0083(16)
C3 0.060(2) 0.056(2) 0.051(2) -0.0020(18) 0.0100(18) -0.0129(19)
C4 0.067(3) 0.052(2) 0.064(3) -0.0107(19) 0.004(2) -0.014(2)
C5 0.052(2) 0.044(2) 0.059(2) 0.0057(18) -0.0033(18) -0.0149(17)
C6 0.065(3) 0.059(3) 0.055(2) 0.0003(19) 0.014(2) -0.010(2)
C7 0.062(2) 0.048(2) 0.055(2) -0.0066(17) 0.0097(19) -0.0082(18)
C8 0.045(2) 0.045(2) 0.050(2) -0.0016(17) -0.0025(16) -0.0009(17)
C9 0.081(3) 0.065(3) 0.075(3) -0.023(2) 0.023(2) -0.010(2)
C10 0.115(4) 0.113(4) 0.075(3) -0.004(3) 0.023(3) -0.002(3)
C11 0.138(6) 0.134(6) 0.113(5) -0.001(4) 0.031(4) 0.006(4)
C12 0.199(8) 0.128(6) 0.099(5) 0.017(4) 0.008(5) 0.015(5)
C13 0.064(3) 0.058(3) 0.055(2) -0.0196(19) -0.0028(19) -0.009(2)
C14 0.066(3) 0.051(2) 0.073(3) -0.015(2) -0.006(2) -0.001(2)
C15 0.078(3) 0.062(3) 0.071(3) -0.012(2) 0.001(2) -0.015(2)
C16 0.118(4) 0.063(3) 0.083(3) -0.007(2) -0.001(3) -0.016(3)
C17 0.050(2) 0.046(2) 0.049(2) -0.0028(17) 0.0020(17) -0.0060(17)
C18 0.047(2) 0.040(2) 0.048(2) -0.0022(15) -0.0008(16) -0.0070(16)
C19 0.064(3) 0.049(2) 0.045(2) 0.0017(17) 0.0009(18) -0.0109(19)
C20 0.083(3) 0.042(2) 0.059(2) 0.0046(18) -0.006(2) -0.016(2)
C21 0.079(3) 0.046(2) 0.059(2) -0.0111(18) -0.004(2) -0.012(2)
C22 0.114(4) 0.062(3) 0.047(2) -0.009(2) 0.012(2) -0.026(3)
C23 0.103(3) 0.050(2) 0.052(2) -0.0021(19) 0.015(2) -0.026(2)
C24 0.055(2) 0.040(2) 0.052(2) 0.0008(16) 0.0080(17) -0.0087(17)
C25 0.098(4) 0.051(2) 0.049(2) 0.0039(18) 0.003(2) -0.020(2)
C26 0.110(4) 0.060(3) 0.065(3) 0.005(2) -0.012(3) -0.008(3)
C27 0.119(5) 0.128(5) 0.095(4) 0.003(4) -0.027(4) -0.003(4)
C28 0.146(7) 0.183(8) 0.129(6) 0.018(5) -0.035(5) -0.031(6)
C29 0.097(3) 0.043(2) 0.062(3) -0.0021(18) 0.012(2) -0.015(2)
C30 0.096(4) 0.076(3) 0.074(3) -0.005(2) 0.016(3) -0.028(3)
C31 0.086(6) 0.086(6) 0.077(5) -0.005(4) 0.011(4) -0.031(5)
C32 0.192(12) 0.073(6) 0.099(6) 0.005(4) 0.007(6) -0.057(6)
C30' 0.096(4) 0.076(3) 0.074(3) -0.005(2) 0.016(3) -0.028(3)
C31' 0.077(13) 0.077(13) 0.083(12) -0.004(9) -0.001(9) -0.011(9)
C32' 0.08(3) 0.18(3) 0.13(2) 0.01(2) 0.011(18) -0.06(2)

loop_
_atom_type_symbol
_atom_type_description
_atom_type_scat_dispersion_real
_atom_type_scat_dispersion_imag
_atom_type_scat_source
N N 0.0061 0.0033 'International Tables Vol C Tables 4.2.6.8 and 6.1.1.4'
O O 0.0106 0.0060 'International Tables Vol C Tables 4.2.6.8 and 6.1.1.4'
C C 0.0033 0.0016 'International Tables Vol C Tables 4.2.6.8 and 6.1.1.4'
H H 0.0000 0.0000 'International Tables Vol C Tables 4.2.6.8 and 6.1.1.4'
Cu Cu 0.3201 1.2651 'International Tables Vol C Tables 4.2.6.8 and 6.1.1.4'
S S 0.1246 0.1234 'International Tables Vol C Tables 4.2.6.8 and 6.1.1.4'

loop_
_geom_angle_atom_site_label_1
_geom_angle_atom_site_label_2
_geom_angle_atom_site_label_3
_geom_angle
O1 Cu1 O4 84.88(10)
O1 Cu1 S1 93.14(8)
O4 Cu1 S1 176.40(9)
O1 Cu1 S2 176.75(9)
O4 Cu1 S2 92.89(8)
S1 Cu1 S2 88.96(4)
C8 S1 Cu1 107.78(13)
C24 S2 Cu1 104.65(12)
C1 O1 Cu1 132.5(2)
C17 O4 Cu1 130.7(2)
C1 N1 C8 124.2(3)
O3 N2 O2 123.1(4)
O3 N2 C5 118.0(4)
O2 N2 C5 118.9(4)
C8 N3 C13 122.7(3)
C8 N3 C9 120.5(3)
C13 N3 C9 116.4(3)
C17 N4 C24 124.6(3)
O5 N5 O6 122.8(4)
O5 N5 C21 117.6(4)
O6 N5 C21 119.6(4)
C24 N6 C29 123.6(3)
C24 N6 C25 120.7(3)
C29 N6 C25 115.8(3)
O1 C1 N1 131.3(3)
O1 C1 C2 114.3(3)
N1 C1 C2 114.5(3)
C3 C2 C7 119.7(3)
C3 C2 C1 119.5(3)
C7 C2 C1 120.8(3)
C4 C3 C2 121.0(3)
C4 C3 H3 119.5
C2 C3 H3 119.5
C3 C4 C5 117.9(4)
C3 C4 H4 121.1
C5 C4 H4 121.1
C6 C5 C4 122.6(3)
C6 C5 N2 118.9(3)
C4 C5 N2 118.5(4)
C5 C6 C7 118.7(3)
C5 C6 H6 120.6
C7 C6 H6 120.6
C2 C7 C6 120.1(4)
C2 C7 H7 120.0
C6 C7 H7 120.0
N1 C8 N3 114.8(3)
N1 C8 S1 129.2(3)
N3 C8 S1 116.0(3)
N3 C9 C10 110.2(4)
N3 C9 H9A 109.6
C10 C9 H9A 109.6
N3 C9 H9B 109.6
C10 C9 H9B 109.6
H9A C9 H9B 108.1
C11 C10 C9 114.7(5)
C11 C10 H10A 108.6
C9 C10 H10A 108.6
C11 C10 H10B 108.6
C9 C10 H10B 108.6
H10A C10 H10B 107.6
C10 C11 C12 111.4(6)
C10 C11 H11A 109.3
C12 C11 H11A 109.3
C10 C11 H11B 109.3
C12 C11 H11B 109.3
H11A C11 H11B 108.0
C11 C12 H12A 109.5
C11 C12 H12B 109.5
H12A C12 H12B 109.5
C11 C12 H12C 109.5
H12A C12 H12C 109.5
H12B C12 H12C 109.5
N3 C13 C14 115.2(3)
N3 C13 H13A 108.5
C14 C13 H13A 108.5
N3 C13 H13B 108.5
C14 C13 H13B 108.5
H13A C13 H13B 107.5
C15 C14 C13 111.3(3)
C15 C14 H14A 109.4
C13 C14 H14A 109.4
C15 C14 H14B 109.4
C13 C14 H14B 109.4
H14A C14 H14B 108.0
C14 C15 C16 113.3(4)
C14 C15 H15A 108.9
C16 C15 H15A 108.9
C14 C15 H15B 108.9
C16 C15 H15B 108.9
H15A C15 H15B 107.7
C15 C16 H16A 109.5
C15 C16 H16B 109.5
H16A C16 H16B 109.5
C15 C16 H16C 109.5
H16A C16 H16C 109.5
H16B C16 H16C 109.5
O4 C17 N4 129.9(3)
O4 C17 C18 116.1(3)
N4 C17 C18 114.0(3)
C23 C18 C19 118.5(3)
C23 C18 C17 121.7(3)
C19 C18 C17 119.8(3)
C20 C19 C18 120.4(3)
C20 C19 H19 119.8
C18 C19 H19 119.8
C21 C20 C19 119.1(3)
C21 C20 H20 120.5
C19 C20 H20 120.5
C20 C21 C22 122.0(4)
C20 C21 N5 119.6(4)
C22 C21 N5 118.3(4)
C23 C22 C21 118.3(4)
C23 C22 H22 120.9
C21 C22 H22 120.9
C22 C23 C18 121.6(4)
C22 C23 H23 119.2
C18 C23 H23 119.2
N6 C24 N4 113.6(3)
N6 C24 S2 118.6(3)
N4 C24 S2 127.7(3)
N6 C25 C26 113.6(3)
N6 C25 H25A 108.8
C26 C25 H25A 108.8
N6 C25 H25B 108.8
C26 C25 H25B 108.8
H25A C25 H25B 107.7
C25 C26 C27 111.5(4)
C25 C26 H26A 109.3
C27 C26 H26A 109.3
C25 C26 H26B 109.3
C27 C26 H26B 109.3
H26A C26 H26B 108.0
C28 C27 C26 114.6(6)
C28 C27 H27A 108.6
C26 C27 H27A 108.6
C28 C27 H27B 108.6
C26 C27 H27B 108.6
H27A C27 H27B 107.6
C27 C28 H28A 109.5
C27 C28 H28B 109.5
H28A C28 H28B 109.5
C27 C28 H28C 109.5
H28A C28 H28C 109.5
H28B C28 H28C 109.5
N6 C29 C30 112.2(3)
N6 C29 H29A 109.2
C30 C29 H29A 109.2
N6 C29 H29B 109.2
C30 C29 H29B 109.2
H29A C29 H29B 107.9
C31 C30 C29 118.2(5)
C31 C30 H30A 107.8
C29 C30 H30A 107.8
C31 C30 H30B 107.8
C29 C30 H30B 107.8
H30A C30 H30B 107.1
C32 C31 C30 112.0(8)
C32 C31 H31A 109.2
C30 C31 H31A 109.2
C32 C31 H31B 109.2
C30 C31 H31B 109.2
H31A C31 H31B 107.9
C31 C32 H32A 109.5
C31 C32 H32B 109.5
H32A C32 H32B 109.5
C31 C32 H32C 109.5
H32A C32 H32C 109.5
H32B C32 H32C 109.5
C32' C31' H31C 110.9
C32' C31' H31D 110.9
H31C C31' H31D 108.9
C31' C32' H32D 109.5
C31' C32' H32E 109.5
H32D C32' H32E 109.5
C31' C32' H32F 109.5
H32D C32' H32F 109.5
H32E C32' H32F 109.5

loop_
_geom_bond_atom_site_label_1
_geom_bond_atom_site_label_2
_geom_bond_distance
Cu1 O1 1.919(2)
Cu1 O4 1.949(2)
Cu1 S1 2.2448(11)
Cu1 S2 2.2610(10)
S1 C8 1.731(4)
S2 C24 1.715(4)
O1 C1 1.262(4)
O2 N2 1.212(4)
O3 N2 1.212(4)
O4 C17 1.260(4)
O5 N5 1.190(5)
O6 N5 1.192(5)
N1 C1 1.316(4)
N1 C8 1.335(4)
N2 C5 1.480(5)
N3 C8 1.351(4)
N3 C13 1.459(5)
N3 C9 1.472(5)
N4 C17 1.324(4)
N4 C24 1.350(4)
N5 C21 1.482(5)
N6 C24 1.346(4)
N6 C29 1.462(5)
N6 C25 1.468(5)
C1 C2 1.509(5)
C2 C3 1.380(5)
C2 C7 1.383(5)
C3 C4 1.380(5)
C3 H3 0.9300
C4 C5 1.378(5)
C4 H4 0.9300
C5 C6 1.367(5)
C6 C7 1.385(5)
C6 H6 0.9300
C7 H7 0.9300
C9 C10 1.576(6)
C9 H9A 0.9700
C9 H9B 0.9700
C10 C11 1.434(7)
C10 H10A 0.9700
C10 H10B 0.9700
C11 C12 1.510(8)
C11 H11A 0.9700
C11 H11B 0.9700
C12 H12A 0.9600
C12 H12B 0.9600
C12 H12C 0.9600
C13 C14 1.521(5)
C13 H13A 0.9700
C13 H13B 0.9700
C14 C15 1.517(5)
C14 H14A 0.9700
C14 H14B 0.9700
C15 C16 1.519(6)
C15 H15A 0.9700
C15 H15B 0.9700
C16 H16A 0.9600
C16 H16B 0.9600
C16 H16C 0.9600
C17 C18 1.498(5)
C18 C23 1.380(5)
C18 C19 1.391(5)
C19 C20 1.376(5)
C19 H19 0.9300
C20 C21 1.366(5)
C20 H20 0.9300
C21 C22 1.372(5)
C22 C23 1.370(5)
C22 H22 0.9300
C23 H23 0.9300
C25 C26 1.493(6)
C25 H25A 0.9700
C25 H25B 0.9700
C26 C27 1.526(6)
C26 H26A 0.9700
C26 H26B 0.9700
C27 C28 1.451(8)
C27 H27A 0.9700
C27 H27B 0.9700
C28 H28A 0.9600
C28 H28B 0.9600
C28 H28C 0.9600
C29 C30 1.522(6)
C29 H29A 0.9700
C29 H29B 0.9700
C30 C31 1.510(8)
C30 H30A 0.9700
C30 H30B 0.9700
C31 C32 1.494(16)
C31 H31A 0.9700
C31 H31B 0.9700
C32 H32A 0.9600
C32 H32B 0.9600
C32 H32C 0.9600
C31' C32' 1.52(5)
C31' H31C 0.9700
C31' H31D 0.9700
C32' H32D 0.9600
C32' H32E 0.9600
C32' H32F 0.9600
